data_1515835
loop_
_publ_author_name
'N\'u\~nez Magro, A. Alberto'
'Robb, Lynzi-Marie'
'Pogorzelec, Peter J.'
'Slawin, Alexandra M. Z.'
'Eastham, Graham R.'
'Cole-Hamilton, David J.'

_publ_section_title
;
 Highly selective formation of unsaturated esters or cascade reactions to
 \a,\w-diesters by the methoxycarbonylation of alkynes catalysed by
 palladium complexes of 1,2-bis(ditertbutylphosphinomethyl)benzene
;
_journal_issue 6
_journal_name_full 'Chemical Science'
_journal_page_first 723
_journal_paper_doi 10.1039/c0sc00276c
_journal_volume 1
_journal_year 2010
_chemical_formula_moiety 'C24 H44 P2'
_chemical_formula_sum 'C24 H44 P2'
_chemical_formula_weight 394.53
_chemical_name_systematic
;
?
;
_space_group_IT_number 2
_symmetry_cell_setting triclinic
_symmetry_space_group_name_Hall '-P 1'
_symmetry_space_group_name_H-M 'P -1'
_atom_sites_solution_hydrogens geom
_atom_sites_solution_primary direct
_atom_sites_solution_secondary difmap
_audit_creation_method SHELXL-97
_cell_angle_alpha 117.625(6)
_cell_angle_beta 92.392(9)
_cell_angle_gamma 99.186(8)
_cell_formula_units_Z 2
_cell_length_a 9.9447(19)
_cell_length_b 11.839(2)
_cell_length_c 11.991(2)
_cell_measurement_reflns_used 6254
_cell_measurement_temperature 93(2)
_cell_measurement_theta_max 28.16
_cell_measurement_theta_min 1.87
_cell_volume 1223.9(4)
_computing_cell_refinement 'CrystalClear (Rigaku Corp., 2004)'
_computing_data_collection 'CrystalClear (Rigaku Corp., 2004)'
_computing_data_reduction 'CrystalClear (Rigaku Corp., 2004)'
_computing_molecular_graphics 'Bruker SHELXTL'
_computing_publication_material 'Bruker SHELXTL'
_computing_structure_refinement 'SHELXL-97 (Sheldrick, 1997)'
_computing_structure_solution 'SHELXS-97 (Sheldrick, 1990)'
_diffrn_ambient_temperature 93(2)
_diffrn_measured_fraction_theta_full 0.921
_diffrn_measured_fraction_theta_max 0.903
_diffrn_measurement_device_type CCD
_diffrn_measurement_method '\w and \f scans'
_diffrn_radiation_monochromator confocal
_diffrn_radiation_source 'rotating anode'
_diffrn_radiation_type MoK\a
_diffrn_radiation_wavelength 0.71073
_diffrn_reflns_av_R_equivalents 0.0199
_diffrn_reflns_av_sigmaI/netI 0.0161
_diffrn_reflns_limit_h_max 11
_diffrn_reflns_limit_h_min -9
_diffrn_reflns_limit_k_max 13
_diffrn_reflns_limit_k_min -13
_diffrn_reflns_limit_l_max 14
_diffrn_reflns_limit_l_min -13
_diffrn_reflns_number 6891
_diffrn_reflns_theta_full 25.00
_diffrn_reflns_theta_max 25.35
_diffrn_reflns_theta_min 2.00
_exptl_absorpt_coefficient_mu 0.184
_exptl_absorpt_correction_T_max 1.0000
_exptl_absorpt_correction_T_min 0.8995
_exptl_absorpt_correction_type multi-scan
_exptl_absorpt_process_details 'Jacobson, R. (1998) Private communication'
_exptl_crystal_colour colourless
_exptl_crystal_density_diffrn 1.070
_exptl_crystal_density_method 'not measured'
_exptl_crystal_description prism
_exptl_crystal_F_000 436
_exptl_crystal_size_max 0.100
_exptl_crystal_size_mid 0.100
_exptl_crystal_size_min 0.100
_refine_diff_density_max 0.433
_refine_diff_density_min -0.392
_refine_diff_density_rms 0.055
_refine_ls_extinction_method none
_refine_ls_goodness_of_fit_ref 1.040
_refine_ls_hydrogen_treatment constr
_refine_ls_matrix_type full
_refine_ls_number_parameters 236
_refine_ls_number_reflns 4039
_refine_ls_number_restraints 0
_refine_ls_restrained_S_all 1.040
_refine_ls_R_factor_all 0.0452
_refine_ls_R_factor_gt 0.0404
_refine_ls_shift/su_max 0.006
_refine_ls_shift/su_mean 0.001
_refine_ls_structure_factor_coef Fsqd
_refine_ls_weighting_details 'calc w=1/[\s^2^(Fo^2^)+(0.0639P)^2^+0.8685P] where P=(Fo^2^+2Fc^2^)/3'
_refine_ls_weighting_scheme calc
_refine_ls_wR_factor_gt 0.1045
_refine_ls_wR_factor_ref 0.1089
_reflns_number_gt 3675
_reflns_number_total 4039
_reflns_threshold_expression >2sigma(I)
_cod_data_source_file c0sc00276c.txt
_cod_data_source_block BDTBPMBH2
_cod_depositor_comments
;
The following automatic conversions were performed:

'_symmetry_cell_setting' value 'Triclinic' changed to 'triclinic'
according to
/usr/data/users/saulius/automatic-downloads/retrospective/RSC/lib/dictionaries/cif_core.dic
dictionary named 'cif_core.dic' version 2.4.2 from 2011-04-26.

Automatic conversion script
Id: cif_fix_values 2281 2013-09-26 08:29:07Z andrius 
;
_cod_original_cell_volume 1224.0(4)
_cod_original_sg_symbol_H-M P-1
_cod_database_code 1515835

loop_
_symmetry_equiv_pos_as_xyz
'x, y, z'
'-x, -y, -z'

loop_
_atom_site_label
_atom_site_type_symbol
_atom_site_fract_x
_atom_site_fract_y
_atom_site_fract_z
_atom_site_U_iso_or_equiv
_atom_site_adp_type
_atom_site_occupancy
_atom_site_symmetry_multiplicity
_atom_site_calc_flag
_atom_site_refinement_flags
P1 P 0.62975(4) 0.13939(4) -0.27751(4) 0.01278(14) Uani 1 1 d .
C1 C 0.59559(17) 0.12421(16) -0.13243(15) 0.0136(3) Uani 1 1 d .
H1A H 0.5856 0.0315 -0.1542 0.016 Uiso 1 1 calc R
H1B H 0.6770 0.1735 -0.0673 0.016 Uiso 1 1 calc R
C2 C 0.46901(17) 0.17190(16) -0.07399(16) 0.0142(3) Uani 1 1 d .
C3 C 0.45699(18) 0.20572(16) 0.05390(16) 0.0156(4) Uani 1 1 d .
C4 C 0.56845(18) 0.20166(17) 0.14157(16) 0.0164(4) Uani 1 1 d .
H4A H 0.5860 0.1121 0.1026 0.020 Uiso 1 1 calc R
H4B H 0.5321 0.2186 0.2223 0.020 Uiso 1 1 calc R
P4 P 0.73780(4) 0.31718(4) 0.18080(4) 0.01267(14) Uani 1 1 d .
C5 C 0.35959(18) 0.17622(17) -0.14802(18) 0.0196(4) Uani 1 1 d .
H5A H 0.3670 0.1535 -0.2343 0.023 Uiso 1 1 calc R
C6 C 0.24033(19) 0.21288(18) -0.09883(19) 0.0239(4) Uani 1 1 d .
H6A H 0.1680 0.2164 -0.1507 0.029 Uiso 1 1 calc R
C7 C 0.22742(19) 0.24421(18) 0.02607(19) 0.0233(4) Uani 1 1 d .
H7A H 0.1459 0.2686 0.0604 0.028 Uiso 1 1 calc R
C8 C 0.33450(19) 0.23970(17) 0.10049(18) 0.0209(4) Uani 1 1 d .
H8A H 0.3246 0.2603 0.1859 0.025 Uiso 1 1 calc R
C9 C 0.72896(19) 0.00515(17) -0.35558(16) 0.0174(4) Uani 1 1 d .
C10 C 0.6171(2) -0.11999(18) -0.42053(18) 0.0234(4) Uani 1 1 d .
H10A H 0.6602 -0.1953 -0.4639 0.035 Uiso 1 1 calc R
H10B H 0.5544 -0.1149 -0.4826 0.035 Uiso 1 1 calc R
H10C H 0.5654 -0.1294 -0.3565 0.035 Uiso 1 1 calc R
C11 C 0.7996(2) 0.0214(2) -0.46027(19) 0.0272(4) Uani 1 1 d .
H11A H 0.8513 -0.0479 -0.5012 0.041 Uiso 1 1 calc R
H11B H 0.8627 0.1062 -0.4228 0.041 Uiso 1 1 calc R
H11C H 0.7300 0.0163 -0.5236 0.041 Uiso 1 1 calc R
C12 C 0.8342(2) -0.01063(19) -0.26892(18) 0.0230(4) Uani 1 1 d .
H12A H 0.8784 -0.0829 -0.3204 0.035 Uiso 1 1 calc R
H12B H 0.7873 -0.0288 -0.2070 0.035 Uiso 1 1 calc R
H12C H 0.9039 0.0698 -0.2241 0.035 Uiso 1 1 calc R
C13 C 0.74818(19) 0.30431(17) -0.20782(17) 0.0176(4) Uani 1 1 d .
C14 C 0.7606(2) 0.3424(2) -0.31448(18) 0.0257(4) Uani 1 1 d .
H14A H 0.8216 0.4278 -0.2812 0.039 Uiso 1 1 calc R
H14B H 0.6695 0.3461 -0.3454 0.039 Uiso 1 1 calc R
H14C H 0.7985 0.2773 -0.3845 0.039 Uiso 1 1 calc R
C15 C 0.8921(2) 0.31843(19) -0.14628(18) 0.0250(4) Uani 1 1 d .
H15A H 0.9430 0.4079 -0.1140 0.037 Uiso 1 1 calc R
H15B H 0.9410 0.2581 -0.2095 0.037 Uiso 1 1 calc R
H15C H 0.8846 0.2983 -0.0759 0.037 Uiso 1 1 calc R
C16 C 0.6729(2) 0.39918(18) -0.10769(18) 0.0236(4) Uani 1 1 d .
H16A H 0.7297 0.4871 -0.0679 0.035 Uiso 1 1 calc R
H16B H 0.6557 0.3722 -0.0428 0.035 Uiso 1 1 calc R
H16C H 0.5852 0.3987 -0.1485 0.035 Uiso 1 1 calc R
C17 C 0.84964(18) 0.23045(17) 0.23334(16) 0.0164(4) Uani 1 1 d .
C18 C 0.87621(19) 0.11747(17) 0.10887(17) 0.0194(4) Uani 1 1 d .
H18A H 0.9340 0.0678 0.1288 0.029 Uiso 1 1 calc R
H18B H 0.9231 0.1527 0.0580 0.029 Uiso 1 1 calc R
H18C H 0.7884 0.0602 0.0608 0.029 Uiso 1 1 calc R
C19 C 0.98759(19) 0.32312(18) 0.30167(18) 0.0222(4) Uani 1 1 d .
H19A H 1.0461 0.2791 0.3292 0.033 Uiso 1 1 calc R
H19B H 0.9718 0.4007 0.3759 0.033 Uiso 1 1 calc R
H19C H 1.0330 0.3488 0.2436 0.033 Uiso 1 1 calc R
C20 C 0.7889(2) 0.17356(19) 0.31685(17) 0.0231(4) Uani 1 1 d .
H20A H 0.8555 0.1313 0.3379 0.035 Uiso 1 1 calc R
H20B H 0.7042 0.1094 0.2706 0.035 Uiso 1 1 calc R
H20C H 0.7684 0.2437 0.3952 0.035 Uiso 1 1 calc R
C21 C 0.71405(19) 0.47214(17) 0.32203(16) 0.0173(4) Uani 1 1 d .
C22 C 0.5899(2) 0.51079(18) 0.27711(19) 0.0263(4) Uani 1 1 d .
H22A H 0.5721 0.5911 0.3466 0.040 Uiso 1 1 calc R
H22B H 0.5087 0.4409 0.2515 0.040 Uiso 1 1 calc R
H22C H 0.6098 0.5249 0.2047 0.040 Uiso 1 1 calc R
C23 C 0.8409(2) 0.57788(18) 0.34705(18) 0.0231(4) Uani 1 1 d .
H23A H 0.8321 0.6599 0.4199 0.035 Uiso 1 1 calc R
H23C H 0.8476 0.5901 0.2719 0.035 Uiso 1 1 calc R
H23D H 0.9237 0.5511 0.3653 0.035 Uiso 1 1 calc R
C24 C 0.6891(2) 0.46742(19) 0.44507(17) 0.0241(4) Uani 1 1 d .
H24C H 0.6786 0.5534 0.5103 0.036 Uiso 1 1 calc R
H24D H 0.7675 0.4427 0.4743 0.036 Uiso 1 1 calc R
H24A H 0.6054 0.4032 0.4295 0.036 Uiso 1 1 calc R

loop_
_atom_site_aniso_label
_atom_site_aniso_U_11
_atom_site_aniso_U_22
_atom_site_aniso_U_33
_atom_site_aniso_U_23
_atom_site_aniso_U_13
_atom_site_aniso_U_12
P1 0.0160(2) 0.0139(2) 0.0106(2) 0.00784(18) 0.00088(16) 0.00253(17)
C1 0.0166(9) 0.0128(8) 0.0133(8) 0.0080(7) 0.0021(6) 0.0022(6)
C2 0.0152(8) 0.0106(8) 0.0167(8) 0.0073(7) 0.0026(7) -0.0004(6)
C3 0.0173(9) 0.0101(8) 0.0181(9) 0.0070(7) 0.0031(7) -0.0022(6)
C4 0.0215(9) 0.0154(8) 0.0130(8) 0.0086(7) 0.0044(7) -0.0001(7)
P4 0.0174(2) 0.0119(2) 0.0101(2) 0.00705(18) 0.00181(16) 0.00100(17)
C5 0.0188(9) 0.0188(9) 0.0204(9) 0.0094(8) 0.0005(7) 0.0022(7)
C6 0.0165(9) 0.0211(10) 0.0318(11) 0.0117(9) -0.0010(8) 0.0023(7)
C7 0.0170(9) 0.0158(9) 0.0327(11) 0.0079(8) 0.0082(8) 0.0018(7)
C8 0.0217(9) 0.0151(9) 0.0216(9) 0.0064(8) 0.0080(7) -0.0016(7)
C9 0.0227(9) 0.0173(9) 0.0145(8) 0.0083(7) 0.0051(7) 0.0071(7)
C10 0.0343(11) 0.0161(9) 0.0172(9) 0.0057(8) 0.0040(8) 0.0051(8)
C11 0.0348(11) 0.0321(11) 0.0206(10) 0.0150(9) 0.0132(8) 0.0123(9)
C12 0.0253(10) 0.0261(10) 0.0240(10) 0.0148(8) 0.0051(8) 0.0123(8)
C13 0.0236(10) 0.0153(9) 0.0170(9) 0.0119(7) 0.0012(7) -0.0007(7)
C14 0.0354(11) 0.0246(10) 0.0240(10) 0.0191(9) 0.0039(8) -0.0004(8)
C15 0.0246(10) 0.0255(10) 0.0232(10) 0.0143(9) -0.0030(8) -0.0062(8)
C16 0.0376(11) 0.0138(9) 0.0216(10) 0.0108(8) 0.0048(8) 0.0034(8)
C17 0.0221(9) 0.0170(9) 0.0139(8) 0.0104(7) 0.0026(7) 0.0046(7)
C18 0.0248(10) 0.0169(9) 0.0183(9) 0.0094(8) 0.0036(7) 0.0061(7)
C19 0.0244(10) 0.0208(9) 0.0205(9) 0.0096(8) -0.0013(7) 0.0040(8)
C20 0.0345(11) 0.0244(10) 0.0184(9) 0.0162(8) 0.0052(8) 0.0072(8)
C21 0.0225(9) 0.0141(8) 0.0139(8) 0.0056(7) 0.0033(7) 0.0032(7)
C22 0.0285(11) 0.0172(9) 0.0267(10) 0.0045(8) -0.0025(8) 0.0080(8)
C23 0.0291(10) 0.0139(9) 0.0219(10) 0.0062(8) 0.0024(8) 0.0009(8)
C24 0.0306(11) 0.0237(10) 0.0147(9) 0.0067(8) 0.0072(8) 0.0034(8)

loop_
_atom_type_symbol
_atom_type_description
_atom_type_scat_dispersion_real
_atom_type_scat_dispersion_imag
_atom_type_scat_source
C C 0.0033 0.0016 'International Tables Vol C Tables 4.2.6.8 and 6.1.1.4'
H H 0.0000 0.0000 'International Tables Vol C Tables 4.2.6.8 and 6.1.1.4'
P P 0.1023 0.0942 'International Tables Vol C Tables 4.2.6.8 and 6.1.1.4'

loop_
_geom_angle_atom_site_label_1
_geom_angle_atom_site_label_2
_geom_angle_atom_site_label_3
_geom_angle
C1 P1 C13 102.04(8)
C1 P1 C9 100.06(8)
C13 P1 C9 110.61(8)
C2 C1 P1 115.86(12)
C2 C1 H1A 108.3
P1 C1 H1A 108.3
C2 C1 H1B 108.3
P1 C1 H1B 108.3
H1A C1 H1B 107.4
C5 C2 C3 118.71(16)
C5 C2 C1 120.61(15)
C3 C2 C1 120.60(15)
C8 C3 C2 118.42(16)
C8 C3 C4 118.64(16)
C2 C3 C4 122.89(15)
C3 C4 P4 117.46(12)
C3 C4 H4A 107.9
P4 C4 H4A 107.9
C3 C4 H4B 107.9
P4 C4 H4B 107.9
H4A C4 H4B 107.2
C4 P4 C21 104.30(8)
C4 P4 C17 98.99(8)
C21 P4 C17 110.33(8)
C6 C5 C2 121.76(17)
C6 C5 H5A 119.1
C2 C5 H5A 119.1
C7 C6 C5 119.65(17)
C7 C6 H6A 120.2
C5 C6 H6A 120.2
C6 C7 C8 119.32(17)
C6 C7 H7A 120.3
C8 C7 H7A 120.3
C7 C8 C3 122.12(17)
C7 C8 H8A 118.9
C3 C8 H8A 118.9
C11 C9 C12 109.64(15)
C11 C9 C10 107.64(15)
C12 C9 C10 108.57(15)
C11 C9 P1 109.05(12)
C12 C9 P1 117.34(12)
C10 C9 P1 104.10(12)
C9 C10 H10A 109.5
C9 C10 H10B 109.5
H10A C10 H10B 109.5
C9 C10 H10C 109.5
H10A C10 H10C 109.5
H10B C10 H10C 109.5
C9 C11 H11A 109.5
C9 C11 H11B 109.5
H11A C11 H11B 109.5
C9 C11 H11C 109.5
H11A C11 H11C 109.5
H11B C11 H11C 109.5
C9 C12 H12A 109.5
C9 C12 H12B 109.5
H12A C12 H12B 109.5
C9 C12 H12C 109.5
H12A C12 H12C 109.5
H12B C12 H12C 109.5
C15 C13 C16 108.88(15)
C15 C13 C14 109.30(15)
C16 C13 C14 107.71(15)
C15 C13 P1 117.44(13)
C16 C13 P1 105.64(12)
C14 C13 P1 107.45(12)
C13 C14 H14A 109.5
C13 C14 H14B 109.5
H14A C14 H14B 109.5
C13 C14 H14C 109.5
H14A C14 H14C 109.5
H14B C14 H14C 109.5
C13 C15 H15A 109.5
C13 C15 H15B 109.5
H15A C15 H15B 109.5
C13 C15 H15C 109.5
H15A C15 H15C 109.5
H15B C15 H15C 109.5
C13 C16 H16A 109.5
C13 C16 H16B 109.5
H16A C16 H16B 109.5
C13 C16 H16C 109.5
H16A C16 H16C 109.5
H16B C16 H16C 109.5
C19 C17 C20 109.41(15)
C19 C17 C18 108.17(15)
C20 C17 C18 108.35(15)
C19 C17 P4 108.89(12)
C20 C17 P4 116.80(13)
C18 C17 P4 104.86(11)
C17 C18 H18A 109.5
C17 C18 H18B 109.5
H18A C18 H18B 109.5
C17 C18 H18C 109.5
H18A C18 H18C 109.5
H18B C18 H18C 109.5
C17 C19 H19A 109.5
C17 C19 H19B 109.5
H19A C19 H19B 109.5
C17 C19 H19C 109.5
H19A C19 H19C 109.5
H19B C19 H19C 109.5
C17 C20 H20A 109.5
C17 C20 H20B 109.5
H20A C20 H20B 109.5
C17 C20 H20C 109.5
H20A C20 H20C 109.5
H20B C20 H20C 109.5
C24 C21 C23 109.93(15)
C24 C21 C22 108.88(16)
C23 C21 C22 107.14(15)
C24 C21 P4 117.69(13)
C23 C21 P4 107.20(12)
C22 C21 P4 105.48(12)
C21 C22 H22A 109.5
C21 C22 H22B 109.5
H22A C22 H22B 109.5
C21 C22 H22C 109.5
H22A C22 H22C 109.5
H22B C22 H22C 109.5
C21 C23 H23A 109.5
C21 C23 H23C 109.5
H23A C23 H23C 109.5
C21 C23 H23D 109.5
H23A C23 H23D 109.5
H23C C23 H23D 109.5
C21 C24 H24C 109.5
C21 C24 H24D 109.5
H24C C24 H24D 109.5
C21 C24 H24A 109.5
H24C C24 H24A 109.5
H24D C24 H24A 109.5

loop_
_geom_bond_atom_site_label_1
_geom_bond_atom_site_label_2
_geom_bond_distance
P1 C1 1.8692(17)
P1 C13 1.8890(18)
P1 C9 1.8904(18)
C1 C2 1.526(2)
C1 H1A 0.9900
C1 H1B 0.9900
C2 C5 1.398(2)
C2 C3 1.410(2)
C3 C8 1.401(3)
C3 C4 1.517(2)
C4 P4 1.8788(18)
C4 H4A 0.9900
C4 H4B 0.9900
P4 C21 1.8921(18)
P4 C17 1.8959(18)
C5 C6 1.389(3)
C5 H5A 0.9500
C6 C7 1.383(3)
C6 H6A 0.9500
C7 C8 1.384(3)
C7 H7A 0.9500
C8 H8A 0.9500
C9 C11 1.537(3)
C9 C12 1.537(2)
C9 C10 1.540(3)
C10 H10A 0.9800
C10 H10B 0.9800
C10 H10C 0.9800
C11 H11A 0.9800
C11 H11B 0.9800
C11 H11C 0.9800
C12 H12A 0.9800
C12 H12B 0.9800
C12 H12C 0.9800
C13 C15 1.531(3)
C13 C16 1.535(3)
C13 C14 1.544(2)
C14 H14A 0.9800
C14 H14B 0.9800
C14 H14C 0.9800
C15 H15A 0.9800
C15 H15B 0.9800
C15 H15C 0.9800
C16 H16A 0.9800
C16 H16B 0.9800
C16 H16C 0.9800
C17 C19 1.533(3)
C17 C20 1.538(2)
C17 C18 1.543(2)
C18 H18A 0.9800
C18 H18B 0.9800
C18 H18C 0.9800
C19 H19A 0.9800
C19 H19B 0.9800
C19 H19C 0.9800
C20 H20A 0.9800
C20 H20B 0.9800
C20 H20C 0.9800
C21 C24 1.531(2)
C21 C23 1.537(3)
C21 C22 1.542(3)
C22 H22A 0.9800
C22 H22B 0.9800
C22 H22C 0.9800
C23 H23A 0.9800
C23 H23C 0.9800
C23 H23D 0.9800
C24 H24C 0.9800
C24 H24D 0.9800
C24 H24A 0.9800

loop_
_geom_torsion_atom_site_label_1
_geom_torsion_atom_site_label_2
_geom_torsion_atom_site_label_3
_geom_torsion_atom_site_label_4
_geom_torsion
C13 P1 C1 C2 92.03(13)
C9 P1 C1 C2 -154.18(12)
P1 C1 C2 C5 24.5(2)
P1 C1 C2 C3 -158.96(13)
C5 C2 C3 C8 1.3(2)
C1 C2 C3 C8 -175.34(15)
C5 C2 C3 C4 178.73(15)
C1 C2 C3 C4 2.1(2)
C8 C3 C4 P4 -117.81(15)
C2 C3 C4 P4 64.7(2)
C3 C4 P4 C21 86.57(14)
C3 C4 P4 C17 -159.65(13)
C3 C2 C5 C6 0.1(3)
C1 C2 C5 C6 176.66(16)
C2 C5 C6 C7 -1.0(3)
C5 C6 C7 C8 0.6(3)
C6 C7 C8 C3 0.7(3)
C2 C3 C8 C7 -1.7(3)
C4 C3 C8 C7 -179.28(16)
C1 P1 C9 C11 -165.80(13)
C13 P1 C9 C11 -58.76(15)
C1 P1 C9 C12 -40.43(15)
C13 P1 C9 C12 66.61(15)
C1 P1 C9 C10 79.53(12)
C13 P1 C9 C10 -173.42(11)
C1 P1 C13 C15 68.11(15)
C9 P1 C13 C15 -37.62(16)
C1 P1 C13 C16 -53.49(13)
C9 P1 C13 C16 -159.22(11)
C1 P1 C13 C14 -168.28(13)
C9 P1 C13 C14 85.99(14)
C4 P4 C17 C19 -166.15(12)
C21 P4 C17 C19 -57.18(14)
C4 P4 C17 C20 -41.66(15)
C21 P4 C17 C20 67.32(15)
C4 P4 C17 C18 78.27(12)
C21 P4 C17 C18 -172.75(11)
C4 P4 C21 C24 63.98(15)
C17 P4 C21 C24 -41.47(16)
C4 P4 C21 C23 -171.59(12)
C17 P4 C21 C23 82.96(13)
C4 P4 C21 C22 -57.65(14)
C17 P4 C21 C22 -163.09(12)
